data_8104939
loop_
_publ_author_name
'Xi-Shi, Tai'
'Xiao-Jing, Zhou'
'Li-Li, Liu'
'Ai-Ling, Zhang'
'Li-Hua, Wang'

_publ_section_title
;
 The crystal structure of 4-amino-N&#x2032;-(4-aminobenzoyl)benzohydrazide
 monohydrate, C14H16N4O3
;
_journal_issue 1
_journal_name_full 'Zeitschrift f\"ur Kristallographie - New Crystal Structures'
_journal_page_first 259
_journal_page_last 260
_journal_paper_doi 10.1515/ncrs-2020-0476
_journal_volume 236
_journal_year 2021
_chemical_formula_sum 'C14 H16 N4 O3'
_chemical_formula_weight 288.31
_space_group_crystal_system orthorhombic
_space_group_IT_number 18
_space_group_name_Hall 'P 2 2ab'
_space_group_name_H-M_alt 'P 21 21 2'
_atom_sites_solution_hydrogens mixed
_cell_angle_alpha 90
_cell_angle_beta 90
_cell_angle_gamma 90
_cell_formula_units_Z 2
_cell_length_a 8.0968(7)
_cell_length_b 16.6829(17)
_cell_length_c 5.3097(5)
_cell_measurement_reflns_used 915
_cell_measurement_temperature 293(2)
_cell_measurement_theta_max 27.5780
_cell_measurement_theta_min 2.4440
_cell_volume 717.22(12)
_computing_cell_refinement 'CrysAlisPro 1.171.38.43f (Rigaku OD, 2015)'
_computing_data_collection 'CrysAlisPro 1.171.38.43f (Rigaku OD, 2015)'
_computing_data_reduction 'CrysAlisPro 1.171.38.43f (Rigaku OD, 2015)'
_computing_molecular_graphics 'Olex2 1.3-alpha (Dolomanov et al., 2009)'
_computing_publication_material 'Olex2 1.3-alpha (Dolomanov et al., 2009)'
_computing_structure_refinement 'SHELXL-2014/7 (Sheldrick, 2014)'
_computing_structure_solution 'SHELXL 2018/3 (Sheldrick, 2015)'
_diffrn_ambient_temperature 293(2)
_diffrn_detector_area_resol_mean 5.2684
_diffrn_measured_fraction_theta_full 0.968
_diffrn_measured_fraction_theta_max 0.968
_diffrn_measurement_device_type 'SuperNova (Mo) X-ray Source'
_diffrn_measurement_method 'CCD plate'
_diffrn_radiation_type MoK\a
_diffrn_radiation_wavelength 0.71073
_diffrn_reflns_av_R_equivalents 0.0249
_diffrn_reflns_av_unetI/netI 0.0552
_diffrn_reflns_Laue_measured_fraction_full 0.968
_diffrn_reflns_Laue_measured_fraction_max 0.968
_diffrn_reflns_limit_h_max 10
_diffrn_reflns_limit_h_min -10
_diffrn_reflns_limit_k_max 15
_diffrn_reflns_limit_k_min -21
_diffrn_reflns_limit_l_max 6
_diffrn_reflns_limit_l_min -5
_diffrn_reflns_number 2291
_diffrn_reflns_point_group_measured_fraction_full 0.904
_diffrn_reflns_point_group_measured_fraction_max 0.903
_diffrn_reflns_theta_full 27.491
_diffrn_reflns_theta_max 27.491
_diffrn_reflns_theta_min 2.442
_diffrn_source 'micro-focus sealed X-ray tube'
_exptl_absorpt_coefficient_mu 0.097
_exptl_absorpt_correction_T_max 1.00000
_exptl_absorpt_correction_T_min 0.83559
_exptl_absorpt_correction_type multi-scan
_exptl_absorpt_process_details
;
CrysAlisPro 1.171.38.43f (Rigaku Oxford Diffraction, 2015)
Empirical absorption correction using spherical harmonics,
implemented in SCALE3 ABSPACK scaling algorithm.
;
_exptl_crystal_colour colourless
_exptl_crystal_density_diffrn 1.335
_exptl_crystal_description block
_exptl_crystal_F_000 304
_exptl_crystal_size_max 0.13
_exptl_crystal_size_mid 0.12
_exptl_crystal_size_min 0.11
_refine_diff_density_max 0.198
_refine_diff_density_min -0.164
_refine_diff_density_rms 0.038
_refine_ls_abs_structure_details
;
 Flack x determined using 362 quotients [(I+)-(I-)]/[(I+)+(I-)]
 (Parsons, Flack and Wagner, Acta Cryst. B69 (2013) 249-259).
;
_refine_ls_abs_structure_Flack -0.1(10)
_refine_ls_extinction_coef 0.021(4)
_refine_ls_extinction_expression Fc^*^=kFc[1+0.001xFc^2^\l^3^/sin(2\q)]^-1/4^
_refine_ls_extinction_method 'SHELXL-2014/7 (Sheldrick 2014'
_refine_ls_goodness_of_fit_ref 1.011
_refine_ls_hydrogen_treatment mixed
_refine_ls_matrix_type full
_refine_ls_number_parameters 110
_refine_ls_number_reflns 1490
_refine_ls_number_restraints 0
_refine_ls_restrained_S_all 1.011
_refine_ls_R_factor_all 0.0548
_refine_ls_R_factor_gt 0.0420
_refine_ls_shift/su_max 0.000
_refine_ls_shift/su_mean 0.000
_refine_ls_structure_factor_coef Fsqd
_refine_ls_weighting_details 'w=1/[\s^2^(Fo^2^)+(0.0200P)^2^+0.0800P] where P=(Fo^2^+2Fc^2^)/3'
_refine_ls_weighting_scheme calc
_refine_ls_wR_factor_gt 0.0759
_refine_ls_wR_factor_ref 0.0816
_reflns_Friedel_coverage 0.550
_reflns_Friedel_fraction_full 0.806
_reflns_Friedel_fraction_max 0.805
_reflns_number_gt 1224
_reflns_number_total 1490
_reflns_threshold_expression 'I > 2\s(I)'
_cod_data_source_file suppl_j_ncrs-2020-0476_suppl.cif
_cod_data_source_block W01
_cod_database_code 8104939
_shelx_space_group_comment
;
The symmetry employed for this shelxl refinement is uniquely defined
by the following loop, which should always be used as a source of
symmetry information in preference to the above space-group names.
They are only intended as comments.
;

loop_
_space_group_symop_operation_xyz
'x, y, z'
'-x, -y, z'
'-x+1/2, y+1/2, -z'
'x+1/2, -y+1/2, -z'

loop_
_atom_site_label
_atom_site_type_symbol
_atom_site_fract_x
_atom_site_fract_y
_atom_site_fract_z
_atom_site_U_iso_or_equiv
_atom_site_adp_type
_atom_site_occupancy
_atom_site_site_symmetry_order
_atom_site_calc_flag
_atom_site_refinement_flags_posn
_atom_site_refinement_flags_adp
_atom_site_refinement_flags_occupancy
_atom_site_disorder_assembly
_atom_site_disorder_group
O1 O 0.2071(2) 0.46321(10) 0.9185(3) 0.0388(5) Uani 1 1 d . . . . .
N1 N 0.0086(3) 0.45863(12) 0.6211(4) 0.0344(6) Uani 1 1 d . . . . .
H1 H -0.065(4) 0.4362(16) 0.535(5) 0.043(9) Uiso 1 1 d . . . . .
N2 N 0.2120(3) 0.08664(13) 0.7009(4) 0.0340(6) Uani 1 1 d . . . . .
H21 H 0.244(3) 0.0603(16) 0.843(5) 0.041 Uiso 1 1 d . U . . .
H22 H 0.143(3) 0.0603(16) 0.613(5) 0.041 Uiso 1 1 d . U . . .
C1 C 0.0663(3) 0.29030(15) 0.5576(5) 0.0258(6) Uani 1 1 d . . . . .
H1A H 0.0053 0.3163 0.4337 0.031 Uiso 1 1 calc R U . . .
C2 C 0.0859(3) 0.20834(15) 0.5456(5) 0.0271(6) Uani 1 1 d . . . . .
H2 H 0.0370 0.1796 0.4153 0.033 Uiso 1 1 calc R U . . .
C3 C 0.1785(3) 0.16808(15) 0.7274(4) 0.0266(6) Uani 1 1 d . . . . .
C4 C 0.2468(3) 0.21238(16) 0.9245(5) 0.0308(6) Uani 1 1 d . . . . .
H4 H 0.3063 0.1863 1.0499 0.037 Uiso 1 1 calc R U . . .
C5 C 0.2271(3) 0.29412(16) 0.9353(5) 0.0303(6) Uani 1 1 d . . . . .
H5 H 0.2751 0.3226 1.0669 0.036 Uiso 1 1 calc R U . . .
C6 C 0.1366(3) 0.33522(15) 0.7532(4) 0.0249(6) Uani 1 1 d . . . . .
C7 C 0.1201(3) 0.42302(15) 0.7733(4) 0.0284(6) Uani 1 1 d . . . . .
O2 O 0.5000 0.5000 0.6775(5) 0.0486(8) Uani 1 2 d GS T P . .
H2O H 0.4233 0.4862 0.7777 0.073 Uiso 1 1 d G U . . .

loop_
_atom_site_aniso_label
_atom_site_aniso_U_11
_atom_site_aniso_U_22
_atom_site_aniso_U_33
_atom_site_aniso_U_23
_atom_site_aniso_U_13
_atom_site_aniso_U_12
O1 0.0328(10) 0.0397(11) 0.0440(10) -0.0159(9) -0.0036(10) -0.0047(9)
N1 0.0352(12) 0.0201(11) 0.0479(14) -0.0005(11) -0.0066(12) -0.0030(11)
N2 0.0351(13) 0.0297(14) 0.0370(13) 0.0073(10) -0.0014(12) 0.0046(11)
C1 0.0236(12) 0.0294(15) 0.0244(11) 0.0010(12) -0.0036(12) 0.0028(11)
C2 0.0236(13) 0.0319(16) 0.0258(12) -0.0024(12) -0.0016(12) 0.0010(12)
C3 0.0219(12) 0.0298(15) 0.0282(13) 0.0037(11) 0.0049(11) 0.0028(11)
C4 0.0271(13) 0.0408(17) 0.0243(12) 0.0067(13) -0.0010(12) 0.0073(12)
C5 0.0239(13) 0.0426(17) 0.0244(12) -0.0034(13) -0.0010(12) -0.0018(12)
C6 0.0204(11) 0.0297(15) 0.0246(12) -0.0019(11) 0.0033(11) -0.0005(10)
C7 0.0227(12) 0.0327(16) 0.0296(13) -0.0034(12) 0.0031(12) -0.0030(11)
O2 0.0337(15) 0.062(2) 0.0502(18) 0.000 0.000 -0.0087(16)

loop_
_atom_type_symbol
_atom_type_description
_atom_type_scat_dispersion_real
_atom_type_scat_dispersion_imag
_atom_type_scat_source
C C 0.0033 0.0016 'International Tables Vol C Tables 4.2.6.8 and 6.1.1.4'
H H 0.0000 0.0000 'International Tables Vol C Tables 4.2.6.8 and 6.1.1.4'
N N 0.0061 0.0033 'International Tables Vol C Tables 4.2.6.8 and 6.1.1.4'
O O 0.0106 0.0060 'International Tables Vol C Tables 4.2.6.8 and 6.1.1.4'

loop_
_geom_angle_atom_site_label_1
_geom_angle_atom_site_label_2
_geom_angle_atom_site_label_3
_geom_angle
_geom_angle_site_symmetry_1
_geom_angle_site_symmetry_3
C7 N1 N1 120.3(2) . 2_565
C7 N1 H1 127.3(19) . .
N1 N1 H1 111.8(19) 2_565 .
C3 N2 H21 116.2(16) . .
C3 N2 H22 115.6(18) . .
H21 N2 H22 113(3) . .
C2 C1 C6 121.2(2) . .
C2 C1 H1A 119.4 . .
C6 C1 H1A 119.4 . .
C1 C2 C3 120.5(2) . .
C1 C2 H2 119.7 . .
C3 C2 H2 119.7 . .
N2 C3 C2 120.3(2) . .
N2 C3 C4 121.1(2) . .
C2 C3 C4 118.5(2) . .
C5 C4 C3 120.7(2) . .
C5 C4 H4 119.6 . .
C3 C4 H4 119.6 . .
C4 C5 C6 121.4(2) . .
C4 C5 H5 119.3 . .
C6 C5 H5 119.3 . .
C5 C6 C1 117.7(2) . .
C5 C6 C7 119.1(2) . .
C1 C6 C7 123.2(2) . .
O1 C7 N1 120.9(2) . .
O1 C7 C6 122.0(2) . .
N1 C7 C6 117.1(2) . .

loop_
_geom_bond_atom_site_label_1
_geom_bond_atom_site_label_2
_geom_bond_distance
_geom_bond_site_symmetry_2
O1 C7 1.241(3) .
N1 C7 1.349(3) .
N1 N1 1.387(4) 2_565
N1 H1 0.84(3) .
N2 C3 1.392(3) .
N2 H21 0.91(3) .
N2 H22 0.85(3) .
C1 C2 1.378(3) .
C1 C6 1.402(3) .
C1 H1A 0.9300 .
C2 C3 1.395(3) .
C2 H2 0.9300 .
C3 C4 1.395(3) .
C4 C5 1.374(3) .
C4 H4 0.9300 .
C5 C6 1.393(3) .
C5 H5 0.9300 .
C6 C7 1.475(3) .
O2 H2O 0.8499 .

loop_
_geom_torsion_atom_site_label_1
_geom_torsion_atom_site_label_2
_geom_torsion_atom_site_label_3
_geom_torsion_atom_site_label_4
_geom_torsion
_geom_torsion_site_symmetry_1
_geom_torsion_site_symmetry_2
_geom_torsion_site_symmetry_3
_geom_torsion_site_symmetry_4
C6 C1 C2 C3 -0.8(4) . . . .
C1 C2 C3 N2 -173.5(2) . . . .
C1 C2 C3 C4 1.7(3) . . . .
N2 C3 C4 C5 173.3(2) . . . .
C2 C3 C4 C5 -1.8(4) . . . .
C3 C4 C5 C6 1.0(4) . . . .
C4 C5 C6 C1 -0.1(3) . . . .
C4 C5 C6 C7 -179.7(2) . . . .
C2 C1 C6 C5 0.0(3) . . . .
C2 C1 C6 C7 179.6(2) . . . .
N1 N1 C7 O1 1.2(4) 2_565 . . .
N1 N1 C7 C6 -177.1(2) 2_565 . . .
C5 C6 C7 O1 13.2(4) . . . .
C1 C6 C7 O1 -166.4(2) . . . .
C5 C6 C7 N1 -168.5(2) . . . .
C1 C6 C7 N1 11.9(4) . . . .
